data_1514459
loop_
_publ_author_name
'Chilton, Nicholas F.'
'Langley, Stuart K.'
'Moubaraki, Boujemaa'
'Soncini, Alessandro'
'Batten, Stuart R.'
'Murray, Keith S.'

_publ_section_title
;
 Single molecule magnetism in a family of mononuclear \b-diketonate
 lanthanide(iii) complexes: rationalization of magnetic anisotropy in
 complexes of low symmetry
;
_journal_issue 4
_journal_name_full 'Chemical Science'
_journal_page_first 1719
_journal_paper_doi 10.1039/c3sc22300k
_journal_volume 4
_journal_year 2013
_chemical_formula_sum 'C18 H32 Cl3 Ho N4 O10'
_chemical_formula_weight 735.76
_chemical_name_systematic ?
_space_group_IT_number 2
_symmetry_cell_setting triclinic
_symmetry_space_group_name_Hall '-P 1'
_symmetry_space_group_name_H-M 'P -1'
_atom_sites_solution_hydrogens geom
_atom_sites_solution_primary direct
_atom_sites_solution_secondary difmap
_audit_creation_method SHELXL-97
_cell_angle_alpha 102.36(3)
_cell_angle_beta 93.95(3)
_cell_angle_gamma 91.96(3)
_cell_formula_units_Z 2
_cell_length_a 8.8700(18)
_cell_length_b 11.120(2)
_cell_length_c 14.439(3)
_cell_measurement_temperature 100(2)
_cell_volume 1386.1(5)
_computing_cell_refinement 'XDS (Kabsch, 1993)'
_computing_data_collection 'Blu-Ice (McPhillips et al, 2002)'
_computing_data_reduction 'XDS (Kabsch, 1993)'
_computing_molecular_graphics X-SEED
_computing_publication_material 'XCIF V6.12 (BrukerAXS, 2001).'
_computing_structure_refinement 'SHELXL-97 (Sheldrick, 1997)'
_computing_structure_solution 'SHELXS-97 (Sheldrick, 1990)'
_diffrn_ambient_temperature 100(2)
_diffrn_measured_fraction_theta_full 0.815
_diffrn_measured_fraction_theta_max 0.815
_diffrn_measurement_device_type synchrotron
_diffrn_measurement_method 'scans in phi'
_diffrn_radiation_monochromator 'double crystal'
_diffrn_radiation_source '3BM1 dipole'
_diffrn_radiation_type synchrotron
_diffrn_radiation_wavelength 0.71086
_diffrn_reflns_av_R_equivalents 0.0291
_diffrn_reflns_av_sigmaI/netI 0.0490
_diffrn_reflns_limit_h_max 11
_diffrn_reflns_limit_h_min -11
_diffrn_reflns_limit_k_max 14
_diffrn_reflns_limit_k_min -14
_diffrn_reflns_limit_l_max 19
_diffrn_reflns_limit_l_min -19
_diffrn_reflns_number 11496
_diffrn_reflns_theta_full 28.57
_diffrn_reflns_theta_max 28.57
_diffrn_reflns_theta_min 3.11
_exptl_absorpt_coefficient_mu 3.198
_exptl_crystal_colour orange
_exptl_crystal_density_diffrn 1.753
_exptl_crystal_density_method 'not measured'
_exptl_crystal_F_000 724
_exptl_crystal_size_max 0.1
_exptl_crystal_size_mid 0.1
_exptl_crystal_size_min 0.07
_refine_diff_density_max 1.095
_refine_diff_density_min -1.656
_refine_diff_density_rms 0.093
_refine_ls_extinction_method none
_refine_ls_goodness_of_fit_ref 1.061
_refine_ls_hydrogen_treatment mixed
_refine_ls_matrix_type full
_refine_ls_number_parameters 364
_refine_ls_number_reflns 5758
_refine_ls_number_restraints 12
_refine_ls_restrained_S_all 1.060
_refine_ls_R_factor_all 0.0296
_refine_ls_R_factor_gt 0.0277
_refine_ls_shift/su_max 0.001
_refine_ls_shift/su_mean 0.000
_refine_ls_structure_factor_coef Fsqd
_refine_ls_weighting_details 'calc w=1/[\s^2^(Fo^2^)+(0.0182P)^2^+2.0392P] where P=(Fo^2^+2Fc^2^)/3'
_refine_ls_weighting_scheme calc
_refine_ls_wR_factor_gt 0.0720
_refine_ls_wR_factor_ref 0.0735
_reflns_number_gt 5461
_reflns_number_total 5758
_reflns_threshold_expression >2sigma(I)
_cod_data_source_file c3sc22300k.txt
_cod_data_source_block 4c:\users\nick\desktop\xrd\honour~1\ho_cl_~1\p-1
_cod_original_sg_symbol_H-M P-1
_cod_database_code 1514459
_cod_depositor_comments
;
 Marking attached hydrogen atoms.

 Antanas Vaitkus,
 2017-01-27
;

loop_
_symmetry_equiv_pos_as_xyz
'x, y, z'
'-x, -y, -z'

loop_
_atom_site_label
_atom_site_type_symbol
_atom_site_fract_x
_atom_site_fract_y
_atom_site_fract_z
_atom_site_U_iso_or_equiv
_atom_site_adp_type
_atom_site_occupancy
_atom_site_symmetry_multiplicity
_atom_site_calc_flag
_atom_site_refinement_flags
_atom_site_attached_hydrogens
Ho1 Ho 0.823066(14) 0.200869(11) 0.300818(9) 0.01872(6) Uani 1 1 d . 0
O3 O 0.8381(3) 0.3435(2) 0.21095(17) 0.0244(4) Uani 1 1 d . 0
O2 O 0.7130(3) 0.1673(2) 0.43242(17) 0.0258(5) Uani 1 1 d . 0
C2 C 0.8852(3) -0.0521(3) 0.3864(2) 0.0228(6) Uani 1 1 d . 0
O1 O 0.9076(3) 0.0152(2) 0.32756(17) 0.0246(4) Uani 1 1 d . 0
N2 N 0.5060(3) 0.2783(3) 0.5333(2) 0.0248(5) Uani 1 1 d D 0
C3 C 0.7944(3) -0.0225(3) 0.4623(2) 0.0241(6) Uani 1 1 d . 0
H4 H 0.7849 -0.0788 0.5029 0.029 Uiso 1 1 calc R 0
O6 O 0.6478(3) 0.0555(2) 0.20252(18) 0.0277(5) Uani 1 1 d D 0
N4 N 1.0990(3) -0.0901(2) 0.1274(2) 0.0241(5) Uani 1 1 d D 0
C13 C 1.0340(3) 0.1603(3) 0.1190(2) 0.0220(6) Uani 1 1 d . 0
O4 O 0.9526(2) 0.1113(2) 0.16997(16) 0.0226(4) Uani 1 1 d . 0
O5 O 0.5743(3) 0.2869(2) 0.3096(2) 0.0303(5) Uani 1 1 d D 0
O7 O 1.0810(3) 0.2421(2) 0.35456(19) 0.0300(5) Uani 1 1 d D 0
O8 O 0.8564(3) 0.3966(2) 0.41079(17) 0.0265(5) Uani 1 1 d D 0
C5 C 0.5469(3) 0.2036(3) 0.5917(2) 0.0226(6) Uani 1 1 d . 0
C8 C 0.3582(4) 0.3959(3) 0.6469(3) 0.0300(7) Uani 1 1 d . 0
H8 H 0.2933 0.4616 0.6650 0.036 Uiso 1 1 calc R 0
C9 C 0.4129(4) 0.3727(3) 0.5591(3) 0.0290(7) Uani 1 1 d . 0
H9 H 0.3860 0.4229 0.5155 0.035 Uiso 1 1 calc R 0
C4 C 0.7167(3) 0.0864(3) 0.4817(2) 0.0201(5) Uani 1 1 d . 0
N3 N 1.1368(3) 0.0876(3) 0.0668(2) 0.0239(5) Uani 1 1 d D 0
C16 C 1.3295(4) -0.2009(3) 0.0331(3) 0.0326(7) Uani 1 1 d . 0
H17 H 1.4098 -0.2397 -0.0001 0.039 Uiso 1 1 calc R 0
C1 C 0.9596(4) -0.1742(3) 0.3696(3) 0.0271(6) Uani 1 1 d . 0
H2 H 0.9108 -0.2290 0.3123 0.041 Uiso 1 1 calc R 0
H3 H 0.9491 -0.2119 0.4244 0.041 Uiso 1 1 calc R 0
H1 H 1.0671 -0.1609 0.3613 0.041 Uiso 1 1 calc R 0
C6 C 0.4921(4) 0.2244(3) 0.6827(2) 0.0263(6) Uani 1 1 d . 0
H6 H 0.5188 0.1726 0.7251 0.032 Uiso 1 1 calc R 0
C18 C 1.1335(4) -0.2050(3) 0.1375(3) 0.0285(6) Uani 1 1 d . 0
H19 H 1.0772 -0.2452 0.1768 0.034 Uiso 1 1 calc R 0
C17 C 1.2496(4) -0.2629(3) 0.0912(3) 0.0326(7) Uani 1 1 d . 0
H18 H 1.2754 -0.3428 0.0982 0.039 Uiso 1 1 calc R 0
C15 C 1.2926(4) -0.0851(3) 0.0239(2) 0.0272(6) Uani 1 1 d . 0
H16 H 1.3463 -0.0438 -0.0159 0.033 Uiso 1 1 calc R 0
C7 C 0.3999(4) 0.3202(3) 0.7097(3) 0.0291(7) Uani 1 1 d . 0
H7 H 0.3640 0.3355 0.7714 0.035 Uiso 1 1 calc R 0
C12 C 1.0315(4) 0.2831(3) 0.1069(2) 0.0237(6) Uani 1 1 d . 0
H14 H 1.0989 0.3095 0.0661 0.028 Uiso 1 1 calc R 0
C14 C 1.1745(3) -0.0284(3) 0.0740(2) 0.0231(6) Uani 1 1 d . 0
C10 C 0.9354(5) 0.4952(3) 0.1358(3) 0.0349(8) Uani 1 1 d . 0
H12 H 0.8356 0.5117 0.1092 0.052 Uiso 1 1 calc R 0
H13 H 1.0111 0.5029 0.0907 0.052 Uiso 1 1 calc R 0
H11 H 0.9618 0.5547 0.1958 0.052 Uiso 1 1 calc R 0
C11 C 0.9323(4) 0.3668(3) 0.1535(2) 0.0243(6) Uani 1 1 d . 0
Cl2 Cl 0.34070(8) 0.07054(7) 0.29461(6) 0.02497(15) Uani 1 1 d . 0
Cl1 Cl 0.73171(9) -0.19948(7) 0.09793(6) 0.02840(16) Uani 1 1 d . 0
Cl3 Cl 1.17206(10) 0.52097(8) 0.37480(6) 0.03446(18) Uani 1 1 d . 0
O9 O 0.6241(5) -0.4499(3) -0.0351(3) 0.0581(9) Uani 1 1 d . 2
O10 O 0.3941(7) 0.4179(5) 0.2139(3) 0.0862(15) Uani 1 1 d . 2
N1 N 0.6356(3) 0.1075(2) 0.5625(2) 0.0238(5) Uani 1 1 d D 0
H15 H 1.181(5) 0.120(4) 0.024(2) 0.029 Uiso 1 1 d D 0
H20 H 1.028(3) -0.058(4) 0.163(3) 0.029 Uiso 1 1 d D 0
H24 H 0.845(5) 0.406(4) 0.4691(10) 0.029 Uiso 1 1 d D 0
H28 H 0.685(5) -0.012(2) 0.179(3) 0.029 Uiso 1 1 d D 0
H10 H 0.552(4) 0.265(4) 0.4799(17) 0.029 Uiso 1 1 d D 0
H26 H 0.505(4) 0.235(3) 0.314(3) 0.029 Uiso 1 1 d D 0
H21 H 1.120(5) 0.3134(18) 0.360(3) 0.029 Uiso 1 1 d D 0
H25 H 0.551(5) 0.329(3) 0.269(2) 0.029 Uiso 1 1 d D 0
H22 H 1.139(4) 0.185(3) 0.336(3) 0.029 Uiso 1 1 d D 0
H23 H 0.938(3) 0.432(4) 0.405(3) 0.029 Uiso 1 1 d D 0
H5 H 0.648(5) 0.057(3) 0.601(3) 0.029 Uiso 1 1 d D 0
H27 H 0.559(2) 0.049(5) 0.218(4) 0.042(13) Uiso 1 1 d D 0

loop_
_atom_site_aniso_label
_atom_site_aniso_U_11
_atom_site_aniso_U_22
_atom_site_aniso_U_33
_atom_site_aniso_U_23
_atom_site_aniso_U_13
_atom_site_aniso_U_12
Ho1 0.01861(8) 0.01657(8) 0.02051(9) 0.00195(5) 0.00443(5) 0.00157(4)
O3 0.0303(11) 0.0209(10) 0.0239(11) 0.0070(8) 0.0072(8) 0.0034(8)
O2 0.0292(11) 0.0238(10) 0.0256(11) 0.0041(9) 0.0120(9) 0.0052(8)
C2 0.0215(13) 0.0199(13) 0.0254(15) 0.0021(11) 0.0001(11) -0.0002(10)
O1 0.0290(11) 0.0215(10) 0.0248(11) 0.0061(8) 0.0078(8) 0.0031(8)
N2 0.0233(12) 0.0265(13) 0.0267(14) 0.0086(11) 0.0064(10) 0.0026(10)
C3 0.0248(14) 0.0202(13) 0.0277(15) 0.0056(11) 0.0030(11) 0.0022(11)
O6 0.0225(10) 0.0263(11) 0.0316(12) -0.0012(9) 0.0081(9) -0.0005(8)
N4 0.0240(12) 0.0222(12) 0.0248(13) 0.0008(10) 0.0046(10) 0.0031(9)
C13 0.0213(13) 0.0226(13) 0.0198(13) -0.0006(11) 0.0032(10) -0.0006(10)
O4 0.0245(10) 0.0207(9) 0.0229(11) 0.0038(8) 0.0066(8) 0.0009(8)
O5 0.0246(11) 0.0223(10) 0.0450(15) 0.0089(10) 0.0035(10) 0.0016(8)
O7 0.0225(10) 0.0217(10) 0.0419(14) -0.0018(10) 0.0008(9) 0.0045(8)
O8 0.0269(11) 0.0240(10) 0.0261(11) -0.0010(9) 0.0044(9) 0.0009(8)
C5 0.0202(13) 0.0239(13) 0.0244(15) 0.0058(12) 0.0046(11) 0.0010(11)
C8 0.0281(15) 0.0285(15) 0.0363(18) 0.0100(14) 0.0106(13) 0.0074(12)
C9 0.0269(15) 0.0263(15) 0.0353(18) 0.0088(13) 0.0054(12) 0.0041(12)
C4 0.0209(12) 0.0235(13) 0.0171(13) 0.0060(11) 0.0047(10) -0.0006(10)
N3 0.0220(11) 0.0253(12) 0.0241(13) 0.0035(10) 0.0054(9) 0.0018(9)
C16 0.0259(15) 0.0343(17) 0.0355(18) 0.0012(14) 0.0045(13) 0.0086(13)
C1 0.0283(15) 0.0224(14) 0.0308(16) 0.0045(12) 0.0056(12) 0.0052(11)
C6 0.0287(15) 0.0260(14) 0.0244(15) 0.0047(12) 0.0050(12) 0.0031(12)
C18 0.0301(15) 0.0225(14) 0.0311(17) 0.0020(12) 0.0020(12) 0.0014(12)
C17 0.0311(16) 0.0251(15) 0.0393(19) 0.0021(14) -0.0008(14) 0.0070(12)
C15 0.0218(13) 0.0340(16) 0.0261(15) 0.0056(13) 0.0055(11) 0.0034(12)
C7 0.0305(15) 0.0298(15) 0.0276(16) 0.0045(13) 0.0096(12) 0.0041(12)
C12 0.0264(14) 0.0218(13) 0.0227(14) 0.0039(11) 0.0046(11) -0.0018(11)
C14 0.0202(12) 0.0261(14) 0.0213(14) 0.0018(11) 0.0007(10) 0.0004(11)
C10 0.052(2) 0.0229(15) 0.0337(19) 0.0096(14) 0.0162(16) 0.0044(14)
C11 0.0292(14) 0.0219(13) 0.0210(14) 0.0029(11) 0.0027(11) 0.0008(11)
Cl2 0.0219(3) 0.0245(3) 0.0294(4) 0.0067(3) 0.0054(3) 0.0032(2)
Cl1 0.0313(4) 0.0247(3) 0.0290(4) 0.0030(3) 0.0110(3) -0.0010(3)
Cl3 0.0397(4) 0.0313(4) 0.0292(4) -0.0008(3) 0.0082(3) -0.0074(3)
O9 0.072(2) 0.0418(17) 0.054(2) -0.0028(15) 0.0010(17) 0.0010(16)
O10 0.108(4) 0.092(3) 0.060(3) 0.013(2) 0.007(2) 0.049(3)
N1 0.0267(12) 0.0230(12) 0.0235(13) 0.0071(10) 0.0067(10) 0.0046(10)

loop_
_atom_type_symbol
_atom_type_description
_atom_type_scat_dispersion_real
_atom_type_scat_dispersion_imag
_atom_type_scat_source
C C 0.0033 0.0016 'International Tables Vol C Tables 4.2.6.8 and 6.1.1.4'
H H 0.0000 0.0000 'International Tables Vol C Tables 4.2.6.8 and 6.1.1.4'
N N 0.0061 0.0033 'International Tables Vol C Tables 4.2.6.8 and 6.1.1.4'
O O 0.0106 0.0060 'International Tables Vol C Tables 4.2.6.8 and 6.1.1.4'
Cl Cl 0.1484 0.1585 'International Tables Vol C Tables 4.2.6.8 and 6.1.1.4'
Ho Ho -0.2175 4.6783 'International Tables Vol C Tables 4.2.6.8 and 6.1.1.4'

loop_
_geom_angle_atom_site_label_1
_geom_angle_atom_site_label_2
_geom_angle_atom_site_label_3
_geom_angle
O3 Ho1 O2 140.43(8)
O3 Ho1 O1 146.03(8)
O2 Ho1 O1 73.45(8)
O3 Ho1 O4 74.03(8)
O2 Ho1 O4 145.07(8)
O1 Ho1 O4 72.71(8)
O3 Ho1 O7 90.43(9)
O2 Ho1 O7 103.45(9)
O1 Ho1 O7 74.94(9)
O4 Ho1 O7 75.79(9)
O3 Ho1 O6 100.04(9)
O2 Ho1 O6 89.97(9)
O1 Ho1 O6 77.61(9)
O4 Ho1 O6 74.56(8)
O7 Ho1 O6 144.30(8)
O3 Ho1 O8 74.14(9)
O2 Ho1 O8 76.28(9)
O1 Ho1 O8 125.86(9)
O4 Ho1 O8 132.31(8)
O7 Ho1 O8 69.90(9)
O6 Ho1 O8 145.80(8)
O3 Ho1 O5 77.44(9)
O2 Ho1 O5 69.41(9)
O1 Ho1 O5 131.33(8)
O4 Ho1 O5 130.91(9)
O7 Ho1 O5 143.54(8)
O6 Ho1 O5 72.14(8)
O8 Ho1 O5 73.71(9)
C11 O3 Ho1 133.6(2)
C4 O2 Ho1 136.49(19)
O1 C2 C3 124.6(3)
O1 C2 C1 116.5(3)
C3 C2 C1 118.8(3)
C2 O1 Ho1 136.4(2)
C5 N2 C9 122.3(3)
C5 N2 H10 114(3)
C9 N2 H10 124(3)
C2 C3 C4 123.0(3)
C2 C3 H4 118.5
C4 C3 H4 118.5
Ho1 O6 H28 114(3)
Ho1 O6 H27 120(4)
H28 O6 H27 114(5)
C14 N4 C18 122.9(3)
C14 N4 H20 124(3)
C18 N4 H20 113(3)
O4 C13 N3 117.9(3)
O4 C13 C12 126.9(3)
N3 C13 C12 115.2(3)
C13 O4 Ho1 130.25(19)
Ho1 O5 H26 114(3)
Ho1 O5 H25 116(3)
H26 O5 H25 112(4)
Ho1 O7 H21 119(3)
Ho1 O7 H22 116(3)
H21 O7 H22 115(4)
Ho1 O8 H24 123(3)
Ho1 O8 H23 111(3)
H24 O8 H23 108(4)
N2 C5 N1 120.8(3)
N2 C5 C6 118.7(3)
N1 C5 C6 120.5(3)
C9 C8 C7 118.5(3)
C9 C8 H8 120.8
C7 C8 H8 120.8
N2 C9 C8 120.6(3)
N2 C9 H9 119.7
C8 C9 H9 119.7
O2 C4 N1 116.9(3)
O2 C4 C3 125.9(3)
N1 C4 C3 117.2(3)
C14 N3 C13 126.8(3)
C14 N3 H15 117(3)
C13 N3 H15 116(3)
C15 C16 C17 120.6(3)
C15 C16 H17 119.7
C17 C16 H17 119.7
C2 C1 H2 109.5
C2 C1 H3 109.5
H2 C1 H3 109.5
C2 C1 H1 109.5
H2 C1 H1 109.5
H3 C1 H1 109.5
C7 C6 C5 119.4(3)
C7 C6 H6 120.3
C5 C6 H6 120.3
N4 C18 C17 120.0(4)
N4 C18 H19 120.0
C17 C18 H19 120.0
C18 C17 C16 118.3(3)
C18 C17 H18 120.8
C16 C17 H18 120.8
C16 C15 C14 119.1(3)
C16 C15 H16 120.4
C14 C15 H16 120.4
C6 C7 C8 120.6(3)
C6 C7 H7 119.7
C8 C7 H7 119.7
C11 C12 C13 121.8(3)
C11 C12 H14 119.1
C13 C12 H14 119.1
N4 C14 N3 120.8(3)
N4 C14 C15 119.0(3)
N3 C14 C15 120.2(3)
C11 C10 H12 109.5
C11 C10 H13 109.5
H12 C10 H13 109.5
C11 C10 H11 109.5
H12 C10 H11 109.5
H13 C10 H11 109.5
O3 C11 C12 125.3(3)
O3 C11 C10 116.3(3)
C12 C11 C10 118.5(3)
C5 N1 C4 126.8(3)
C5 N1 H5 116(3)
C4 N1 H5 117(3)

loop_
_geom_bond_atom_site_label_1
_geom_bond_atom_site_label_2
_geom_bond_distance
Ho1 O3 2.260(2)
Ho1 O2 2.289(2)
Ho1 O1 2.320(2)
Ho1 O4 2.335(2)
Ho1 O7 2.362(2)
Ho1 O6 2.363(2)
Ho1 O8 2.399(2)
Ho1 O5 2.435(2)
O3 C11 1.275(4)
O2 C4 1.260(4)
C2 O1 1.267(4)
C2 C3 1.395(4)
C2 C1 1.510(4)
N2 C5 1.346(4)
N2 C9 1.362(4)
N2 H10 0.884(10)
C3 C4 1.400(4)
C3 H4 0.9500
O6 H28 0.840(10)
O6 H27 0.840(10)
N4 C14 1.335(4)
N4 C18 1.360(4)
N4 H20 0.879(10)
C13 O4 1.257(4)
C13 N3 1.392(4)
C13 C12 1.413(4)
O5 H26 0.839(10)
O5 H25 0.839(10)
O7 H21 0.839(10)
O7 H22 0.839(10)
O8 H24 0.840(10)
O8 H23 0.836(10)
C5 N1 1.360(4)
C5 C6 1.408(5)
C8 C9 1.365(5)
C8 C7 1.403(5)
C8 H8 0.9500
C9 H9 0.9500
C4 N1 1.394(4)
N3 C14 1.367(4)
N3 H15 0.882(10)
C16 C15 1.371(5)
C16 C17 1.406(6)
C16 H17 0.9500
C1 H2 0.9800
C1 H3 0.9800
C1 H1 0.9800
C6 C7 1.371(5)
C6 H6 0.9500
C18 C17 1.370(5)
C18 H19 0.9500
C17 H18 0.9500
C15 C14 1.405(4)
C15 H16 0.9500
C7 H7 0.9500
C12 C11 1.401(4)
C12 H14 0.9500
C10 C11 1.504(5)
C10 H12 0.9800
C10 H13 0.9800
C10 H11 0.9800
N1 H5 0.880(10)
